data_4107184
loop_
_publ_author_name
'Wei Luo'
'Patrick G. Campbell'
'Lev N. Zakharov'
'Shih-Yuan Liu'

_publ_section_title
;
 A Single-Component Liquid-Phase Hydrogen Storage Material
;
_journal_name_full 'Journal of the American Chemical Society'
_journal_page_first 19326
_journal_page_last 19329
_journal_paper_doi 10.1021/ja208834v
_journal_volume 133
_journal_year 2011
_chemical_formula_sum 'C6 H16 B N O2'
_chemical_formula_weight 145.01
_chemical_name_systematic
;
 ?
;
_space_group_IT_number 14
_symmetry_cell_setting monoclinic
_symmetry_space_group_name_Hall '-P 2ybc'
_symmetry_space_group_name_H-M 'P 1 21/c 1'
_atom_sites_solution_hydrogens geom
_atom_sites_solution_primary direct
_atom_sites_solution_secondary difmap
_audit_creation_method SHELXLTL
_cell_angle_alpha 90.00
_cell_angle_beta 91.391(3)
_cell_angle_gamma 90.00
_cell_formula_units_Z 8
_cell_length_a 7.8247(14)
_cell_length_b 15.827(3)
_cell_length_c 13.759(2)
_cell_measurement_reflns_used 1870
_cell_measurement_temperature 173(2)
_cell_measurement_theta_max 20.72
_cell_measurement_theta_min 2.57
_cell_volume 1703.4(5)
_computing_cell_refinement 'Bruker SAINT'
_computing_data_collection 'Bruker SMART'
_computing_data_reduction 'Bruker SAINT'
_computing_molecular_graphics 'Bruker SHELXTL'
_computing_publication_material 'Bruker SHELXTL'
_computing_structure_refinement 'Bruker SHELXTL'
_computing_structure_solution 'Bruker SHELXTL'
_diffrn_ambient_temperature 173(2)
_diffrn_measured_fraction_theta_full 1.000
_diffrn_measured_fraction_theta_max 1.000
_diffrn_measurement_device_type 'Bruker Apex CCD area detector'
_diffrn_measurement_method 'phi and omega scans'
_diffrn_radiation_monochromator graphite
_diffrn_radiation_source 'fine-focus sealed tube'
_diffrn_radiation_type MoK\a
_diffrn_radiation_wavelength 0.71073
_diffrn_reflns_av_R_equivalents 0.0776
_diffrn_reflns_av_sigmaI/netI 0.0604
_diffrn_reflns_limit_h_max 9
_diffrn_reflns_limit_h_min -9
_diffrn_reflns_limit_k_max 18
_diffrn_reflns_limit_k_min -18
_diffrn_reflns_limit_l_max 16
_diffrn_reflns_limit_l_min -16
_diffrn_reflns_number 15015
_diffrn_reflns_theta_full 24.99
_diffrn_reflns_theta_max 24.99
_diffrn_reflns_theta_min 1.96
_exptl_absorpt_coefficient_mu 0.080
_exptl_absorpt_correction_T_max 0.9984
_exptl_absorpt_correction_T_min 0.9703
_exptl_absorpt_correction_type multi-scan
_exptl_absorpt_process_details SADABS
_exptl_crystal_colour colorless
_exptl_crystal_density_diffrn 1.131
_exptl_crystal_description plate
_exptl_crystal_F_000 640
_exptl_crystal_size_max 0.38
_exptl_crystal_size_mid 0.17
_exptl_crystal_size_min 0.02
_refine_diff_density_max 0.601
_refine_diff_density_min -0.342
_refine_diff_density_rms 0.052
_refine_ls_extinction_method none
_refine_ls_goodness_of_fit_ref 1.043
_refine_ls_hydrogen_treatment mixed
_refine_ls_matrix_type full
_refine_ls_number_parameters 277
_refine_ls_number_reflns 3000
_refine_ls_number_restraints 0
_refine_ls_restrained_S_all 1.043
_refine_ls_R_factor_all 0.1099
_refine_ls_R_factor_gt 0.0670
_refine_ls_shift/su_max 0.000
_refine_ls_shift/su_mean 0.000
_refine_ls_structure_factor_coef Fsqd
_refine_ls_weighting_details 'calc w=1/[\s^2^(Fo^2^)+(0.0686P)^2^+1.4254P] where P=(Fo^2^+2Fc^2^)/3'
_refine_ls_weighting_scheme calc
_refine_ls_wR_factor_gt 0.1470
_refine_ls_wR_factor_ref 0.1701
_reflns_number_gt 1966
_reflns_number_total 3000
_reflns_threshold_expression >2sigma(I)
_cod_data_source_file ja208834v_si_003.cif
_cod_data_source_block liu118
_cod_original_cell_volume 1703.5(5)
_cod_database_code 4107184

loop_
_symmetry_equiv_pos_as_xyz
'x, y, z'
'-x, y+1/2, -z+1/2'
'-x, -y, -z'
'x, -y-1/2, z-1/2'

loop_
_atom_site_label
_atom_site_type_symbol
_atom_site_fract_x
_atom_site_fract_y
_atom_site_fract_z
_atom_site_U_iso_or_equiv
_atom_site_adp_type
_atom_site_occupancy
_atom_site_symmetry_multiplicity
_atom_site_calc_flag
_atom_site_refinement_flags
O1 O 0.5161(2) 0.67728(13) 0.55464(14) 0.0305(6) Uani 1 1 d .
O2 O 0.5050(2) 0.68584(12) 0.73201(14) 0.0261(5) Uani 1 1 d .
N1 N 0.7773(3) 0.64572(17) 0.6484(2) 0.0279(6) Uani 1 1 d .
B1 B 0.5677(4) 0.6396(2) 0.6481(2) 0.0266(8) Uani 1 1 d .
C1 C 0.8424(5) 0.5572(2) 0.6468(3) 0.0384(9) Uani 1 1 d .
C2 C 0.7107(5) 0.5062(2) 0.6986(3) 0.0395(9) Uani 1 1 d .
C3 C 0.5381(4) 0.5390(2) 0.6613(2) 0.0315(8) Uani 1 1 d .
C4 C 0.3904(5) 0.5116(3) 0.7231(3) 0.0463(10) Uani 1 1 d .
C5 C 0.3435(5) 0.6634(3) 0.5255(3) 0.0431(10) Uani 1 1 d .
C6 C 0.4998(5) 0.7749(2) 0.7273(3) 0.0361(8) Uani 1 1 d .
O1' O 0.9218(3) 0.81261(14) 0.33186(15) 0.0341(6) Uani 1 1 d .
O2' O 0.9195(3) 0.71872(13) 0.47134(14) 0.0306(5) Uani 1 1 d .
N1' N 0.6653(3) 0.81304(19) 0.4312(2) 0.0291(6) Uani 1 1 d .
B1' B 0.8762(4) 0.8022(2) 0.4332(3) 0.0293(8) Uani 1 1 d .
C1' C 0.6274(4) 0.8936(2) 0.4819(2) 0.0401(9) Uani 1 1 d .
H1'A H 0.5194 0.8890 0.5175 0.048 Uiso 1 1 calc R
H1'B H 0.6168 0.9407 0.4347 0.048 Uiso 1 1 calc R
C2' C 0.7751(5) 0.9082(3) 0.5510(3) 0.0673(13) Uani 1 1 d .
H2'A H 0.7569 0.8772 0.6124 0.081 Uiso 1 1 calc R
H2'B H 0.7850 0.9692 0.5663 0.081 Uiso 1 1 calc R
C3' C 0.9346(4) 0.8780(2) 0.5053(3) 0.0422(9) Uani 1 1 d .
H3'A H 0.9694 0.9250 0.4614 0.051 Uiso 1 1 calc R
C4' C 1.0842(6) 0.8650(3) 0.5734(4) 0.0836(16) Uani 1 1 d .
H4'A H 1.1036 0.9164 0.6119 0.125 Uiso 1 1 calc R
H4'B H 1.1861 0.8525 0.5360 0.125 Uiso 1 1 calc R
H4'C H 1.0608 0.8176 0.6170 0.125 Uiso 1 1 calc R
C5' C 1.1002(5) 0.8115(4) 0.3148(3) 0.0495(11) Uani 1 1 d .
C6' C 0.8834(6) 0.6485(3) 0.4104(3) 0.0448(10) Uani 1 1 d .
H1A H 0.951(5) 0.552(2) 0.674(3) 0.050(11) Uiso 1 1 d .
H1B H 0.854(5) 0.538(2) 0.577(3) 0.059(11) Uiso 1 1 d .
H1N H 0.810(4) 0.671(2) 0.705(3) 0.038(10) Uiso 1 1 d .
H2A H 0.724(4) 0.521(2) 0.768(3) 0.049(10) Uiso 1 1 d .
H2B H 0.728(4) 0.444(2) 0.689(2) 0.045(10) Uiso 1 1 d .
H2N H 0.820(4) 0.6768(19) 0.601(2) 0.023(8) Uiso 1 1 d .
H3 H 0.521(4) 0.513(2) 0.597(2) 0.039(9) Uiso 1 1 d .
H4A H 0.385(5) 0.445(3) 0.734(3) 0.058(11) Uiso 1 1 d .
H4B H 0.281(6) 0.530(3) 0.694(3) 0.076(14) Uiso 1 1 d .
H4C H 0.402(5) 0.542(2) 0.790(3) 0.059(12) Uiso 1 1 d .
H5A H 0.327(5) 0.602(3) 0.509(3) 0.063(13) Uiso 1 1 d .
H5B H 0.267(5) 0.679(2) 0.576(3) 0.063(12) Uiso 1 1 d .
H5C H 0.320(5) 0.696(3) 0.468(3) 0.070(13) Uiso 1 1 d .
H6A H 0.433(6) 0.796(3) 0.673(3) 0.070(13) Uiso 1 1 d .
H6B H 0.612(5) 0.801(2) 0.719(3) 0.058(12) Uiso 1 1 d .
H6C H 0.450(4) 0.794(2) 0.789(2) 0.034(9) Uiso 1 1 d .
H1N' H 0.623(4) 0.772(2) 0.465(2) 0.030(9) Uiso 1 1 d .
H2N' H 0.627(5) 0.812(2) 0.368(3) 0.060(12) Uiso 1 1 d .
H5A' H 1.158(5) 0.864(3) 0.346(3) 0.072(14) Uiso 1 1 d .
H5B' H 1.143(5) 0.758(3) 0.331(3) 0.057(13) Uiso 1 1 d .
H5C' H 1.118(5) 0.812(2) 0.242(3) 0.060(11) Uiso 1 1 d .
H6A' H 0.764(5) 0.631(2) 0.413(3) 0.062(13) Uiso 1 1 d .
H6B' H 0.914(6) 0.660(3) 0.347(3) 0.076(14) Uiso 1 1 d .
H6C' H 0.955(5) 0.602(2) 0.434(3) 0.054(11) Uiso 1 1 d .

loop_
_atom_site_aniso_label
_atom_site_aniso_U_11
_atom_site_aniso_U_22
_atom_site_aniso_U_33
_atom_site_aniso_U_23
_atom_site_aniso_U_13
_atom_site_aniso_U_12
O1 0.0231(11) 0.0442(14) 0.0237(11) 0.0028(10) -0.0066(9) 0.0029(10)
O2 0.0250(11) 0.0270(12) 0.0263(11) 0.0018(9) -0.0004(9) 0.0020(9)
N1 0.0236(14) 0.0370(17) 0.0229(15) 0.0009(14) -0.0024(12) 0.0019(12)
B1 0.0204(18) 0.038(2) 0.0210(17) 0.0000(15) -0.0043(14) 0.0034(15)
C1 0.026(2) 0.048(2) 0.041(2) 0.0011(17) -0.0013(16) 0.0120(16)
C2 0.041(2) 0.036(2) 0.042(2) -0.0003(17) -0.0064(16) 0.0086(17)
C3 0.0287(18) 0.0346(19) 0.0309(18) -0.0044(15) -0.0042(14) 0.0029(14)
C4 0.042(2) 0.034(2) 0.064(3) 0.003(2) 0.002(2) -0.0066(18)
C5 0.025(2) 0.063(3) 0.040(2) 0.003(2) -0.0119(17) 0.0026(18)
C6 0.038(2) 0.037(2) 0.033(2) 0.0000(17) 0.0030(16) 0.0033(17)
O1' 0.0187(11) 0.0547(15) 0.0291(12) 0.0068(11) -0.0003(9) 0.0009(10)
O2' 0.0292(12) 0.0404(14) 0.0221(11) -0.0009(10) -0.0014(9) 0.0044(10)
N1' 0.0264(15) 0.0385(18) 0.0223(14) 0.0014(13) 0.0009(11) 0.0000(13)
B1' 0.0222(19) 0.041(2) 0.0243(18) -0.0015(16) -0.0038(14) -0.0011(16)
C1' 0.040(2) 0.045(2) 0.0361(19) -0.0038(16) 0.0052(16) 0.0088(16)
C2' 0.060(3) 0.071(3) 0.071(3) -0.032(2) 0.002(2) -0.008(2)
C3' 0.038(2) 0.048(2) 0.0397(19) -0.0047(17) -0.0095(16) -0.0009(17)
C4' 0.083(3) 0.081(3) 0.084(3) -0.031(3) -0.048(3) 0.004(3)
C5' 0.024(2) 0.086(4) 0.039(2) 0.014(2) 0.0030(16) 0.005(2)
C6' 0.058(3) 0.040(2) 0.037(2) -0.0026(18) 0.004(2) 0.010(2)

loop_
_atom_type_symbol
_atom_type_description
_atom_type_scat_dispersion_real
_atom_type_scat_dispersion_imag
_atom_type_scat_source
C C 0.0033 0.0016 'International Tables Vol C Tables 4.2.6.8 and 6.1.1.4'
H H 0.0000 0.0000 'International Tables Vol C Tables 4.2.6.8 and 6.1.1.4'
B B 0.0013 0.0007 'International Tables Vol C Tables 4.2.6.8 and 6.1.1.4'
N N 0.0061 0.0033 'International Tables Vol C Tables 4.2.6.8 and 6.1.1.4'
O O 0.0106 0.0060 'International Tables Vol C Tables 4.2.6.8 and 6.1.1.4'

loop_
_geom_angle_atom_site_label_1
_geom_angle_atom_site_label_2
_geom_angle_atom_site_label_3
_geom_angle
C5 O1 B1 115.2(3)
C6 O2 B1 118.2(2)
C1 N1 B1 106.6(3)
C1 N1 H1N 109(2)
B1 N1 H1N 107(2)
C1 N1 H2N 111.8(19)
B1 N1 H2N 115.1(19)
H1N N1 H2N 107(3)
O2 B1 O1 113.5(3)
O2 B1 C3 110.6(3)
O1 B1 C3 117.5(3)
O2 B1 N1 108.8(2)
O1 B1 N1 103.5(2)
C3 B1 N1 101.7(2)
N1 C1 C2 105.0(3)
N1 C1 H1A 112(2)
C2 C1 H1A 113(2)
N1 C1 H1B 110(2)
C2 C1 H1B 111(2)
H1A C1 H1B 105(3)
C1 C2 C3 105.7(3)
C1 C2 H2A 106(2)
C3 C2 H2A 108(2)
C1 C2 H2B 111.8(19)
C3 C2 H2B 114(2)
H2A C2 H2B 110(3)
C4 C3 C2 113.3(3)
C4 C3 B1 117.2(3)
C2 C3 B1 104.1(3)
C4 C3 H3 107.3(19)
C2 C3 H3 105.4(19)
B1 C3 H3 108.9(19)
C3 C4 H4A 113(2)
C3 C4 H4B 111(3)
H4A C4 H4B 108(3)
C3 C4 H4C 108(2)
H4A C4 H4C 109(3)
H4B C4 H4C 106(3)
O1 C5 H5A 109(2)
O1 C5 H5B 111(2)
H5A C5 H5B 110(3)
O1 C5 H5C 108(3)
H5A C5 H5C 108(3)
H5B C5 H5C 110(3)
O2 C6 H6A 114(2)
O2 C6 H6B 114(2)
H6A C6 H6B 104(3)
O2 C6 H6C 106.3(18)
H6A C6 H6C 110(3)
H6B C6 H6C 110(3)
C5' O1' B1' 114.9(3)
C6' O2' B1' 117.2(3)
C1' N1' B1' 106.9(2)
C1' N1' H1N' 108(2)
B1' N1' H1N' 108(2)
C1' N1' H2N' 113(2)
B1' N1' H2N' 108(2)
H1N' N1' H2N' 112(3)
O2' B1' O1' 112.7(3)
O2' B1' C3' 113.1(3)
O1' B1' C3' 115.6(3)
O2' B1' N1' 108.8(3)
O1' B1' N1' 103.8(2)
C3' B1' N1' 101.5(3)
N1' C1' C2' 105.7(3)
N1' C1' H1'A 110.6
C2' C1' H1'A 110.6
N1' C1' H1'B 110.6
C2' C1' H1'B 110.6
H1'A C1' H1'B 108.7
C1' C2' C3' 108.9(3)
C1' C2' H2'A 109.9
C3' C2' H2'A 109.9
C1' C2' H2'B 109.9
C3' C2' H2'B 109.9
H2'A C2' H2'B 108.3
C2' C3' C4' 115.5(4)
C2' C3' B1' 105.7(3)
C4' C3' B1' 119.2(3)
C2' C3' H3'A 105.0
C4' C3' H3'A 105.0
B1' C3' H3'A 105.0
C3' C4' H4'A 109.5
C3' C4' H4'B 109.5
H4'A C4' H4'B 109.5
C3' C4' H4'C 109.5
H4'A C4' H4'C 109.5
H4'B C4' H4'C 109.5
O1' C5' H5A' 110(2)
O1' C5' H5B' 109(2)
H5A' C5' H5B' 118(4)
O1' C5' H5C' 109(2)
H5A' C5' H5C' 110(3)
H5B' C5' H5C' 101(3)
O2' C6' H6A' 113(2)
O2' C6' H6B' 110(3)
H6A' C6' H6B' 111(4)
O2' C6' H6C' 107(2)
H6A' C6' H6C' 108(3)
H6B' C6' H6C' 107(3)

loop_
_geom_bond_atom_site_label_1
_geom_bond_atom_site_label_2
_geom_bond_distance
O1 C5 1.417(4)
O1 B1 1.465(4)
O2 C6 1.411(4)
O2 B1 1.462(4)
N1 C1 1.492(4)
N1 B1 1.643(4)
N1 H1N 0.90(4)
N1 H2N 0.89(3)
B1 C3 1.621(5)
C1 C2 1.501(5)
C1 H1A 0.93(4)
C1 H1B 1.02(4)
C2 C3 1.524(5)
C2 H2A 0.99(4)
C2 H2B 1.00(4)
C3 C4 1.515(5)
C3 H3 0.98(3)
C4 H4A 1.06(4)
C4 H4B 0.98(4)
C4 H4C 1.04(4)
C5 H5A 1.01(4)
C5 H5B 0.95(4)
C5 H5C 0.97(4)
C6 H6A 0.96(4)
C6 H6B 0.98(4)
C6 H6C 0.99(3)
O1' C5' 1.421(4)
O1' B1' 1.458(4)
O2' C6' 1.416(4)
O2' B1' 1.459(4)
N1' C1' 1.487(4)
N1' B1' 1.658(4)
N1' H1N' 0.87(3)
N1' H2N' 0.91(4)
B1' C3' 1.615(5)
C1' C2' 1.497(5)
C1' H1'A 0.9900
C1' H1'B 0.9900
C2' C3' 1.489(5)
C2' H2'A 0.9900
C2' H2'B 0.9900
C3' C4' 1.496(5)
C3' H3'A 1.0000
C4' H4'A 0.9800
C4' H4'B 0.9800
C4' H4'C 0.9800
C5' H5A' 1.03(4)
C5' H5B' 0.93(4)
C5' H5C' 1.01(4)
C6' H6A' 0.98(4)
C6' H6B' 0.93(5)
C6' H6C' 0.98(4)

loop_
_geom_hbond_atom_site_label_D
_geom_hbond_atom_site_label_H
_geom_hbond_atom_site_label_A
_geom_hbond_distance_DH
_geom_hbond_distance_HA
_geom_hbond_distance_DA
_geom_hbond_angle_DHA
_geom_hbond_site_symmetry_A
N1 H1N O1' 0.90(4) 1.95(4) 2.819(3) 160(3) 4_576
N1 H2N O2' 0.89(3) 2.07(3) 2.939(4) 165(3) .
N1' H1N' O1 0.87(3) 2.13(4) 2.994(4) 176(3) .
N1' H2N' O2 0.91(4) 2.08(4) 2.986(4) 172(3) 4_575

loop_
_geom_torsion_atom_site_label_1
_geom_torsion_atom_site_label_2
_geom_torsion_atom_site_label_3
_geom_torsion_atom_site_label_4
_geom_torsion
C6 O2 B1 O1 -37.3(4)
C6 O2 B1 C3 -171.8(3)
C6 O2 B1 N1 77.3(3)
C5 O1 B1 O2 -75.7(4)
C5 O1 B1 C3 55.5(4)
C5 O1 B1 N1 166.5(3)
C1 N1 B1 O2 124.3(3)
C1 N1 B1 O1 -114.7(3)
C1 N1 B1 C3 7.6(3)
B1 N1 C1 C2 -30.1(3)
N1 C1 C2 C3 42.6(4)
C1 C2 C3 C4 -165.2(3)
C1 C2 C3 B1 -36.7(4)
O2 B1 C3 C4 27.8(4)
O1 B1 C3 C4 -104.7(4)
N1 B1 C3 C4 143.2(3)
O2 B1 C3 C2 -98.2(3)
O1 B1 C3 C2 129.3(3)
N1 B1 C3 C2 17.2(3)
C6' O2' B1' O1' -42.5(4)
C6' O2' B1' C3' -176.0(3)
C6' O2' B1' N1' 72.0(4)
C5' O1' B1' O2' -66.4(4)
C5' O1' B1' C3' 65.8(4)
C5' O1' B1' N1' 176.1(3)
C1' N1' B1' O2' 128.4(3)
C1' N1' B1' O1' -111.4(3)
C1' N1' B1' C3' 8.9(3)
B1' N1' C1' C2' -26.3(4)
N1' C1' C2' C3' 35.7(4)
C1' C2' C3' C4' -163.3(4)
C1' C2' C3' B1' -29.3(4)
O2' B1' C3' C2' -104.5(4)
O1' B1' C3' C2' 123.4(3)
N1' B1' C3' C2' 11.8(4)
O2' B1' C3' C4' 27.4(5)
O1' B1' C3' C4' -104.6(4)
N1' B1' C3' C4' 143.8(4)
